data_7714498
loop_
_publ_author_name
'Saal, Thomas'
'Haiges, Ralf'
'Christe, Karl O.'

_publ_section_title
;
 Synthesis and characterization of trifluoromethylcarboxonium salts.
;
_journal_name_full 'Dalton transactions (Cambridge, England : 2003)'
_journal_paper_doi 10.1039/d3dt02944a
_journal_year 2023
_chemical_formula_moiety 'C2 H3 F3 N O, F6 Sb'
_chemical_formula_sum 'C2 H3 F9 N O Sb'
_chemical_formula_weight 349.80
_space_group_crystal_system monoclinic
_space_group_IT_number 15
_space_group_name_Hall '-C 2yc'
_space_group_name_H-M_alt 'C 1 2/c 1'
_atom_sites_solution_hydrogens difmap
_audit_update_record
;
2023-09-05 deposited with the CCDC.	2023-10-05 downloaded from the CCDC.
;
_cell_angle_alpha 90
_cell_angle_beta 94.205(2)
_cell_angle_gamma 90
_cell_formula_units_Z 8
_cell_length_a 11.4747(12)
_cell_length_b 10.4829(11)
_cell_length_c 13.1367(13)
_cell_measurement_reflns_used 120
_cell_measurement_temperature 100.(2)
_cell_measurement_theta_max 30.0130
_cell_measurement_theta_min 4.1793
_cell_volume 1575.9(3)
_computing_cell_refinement 'APEX2 v2014.11-0 (Bruker AXS)'
_computing_data_collection 'Bruker Instrument Service v2013.12.0.0'
_computing_data_reduction 'SAINT V8.34A (Bruker AXS, 2013)'
_computing_publication_material 'SHELXTL XT 2014/4 (Bruker AXS, 2014)'
_computing_structure_refinement 'SHELXL-2014/7 (Sheldrick, 2014)'
_computing_structure_solution 'SHELXTL XT 2014/4 (Bruker AXS, 2014)'
_diffrn_ambient_temperature 100.(2)
_diffrn_detector_area_resol_mean 8.3333
_diffrn_measured_fraction_theta_full 0.998
_diffrn_measured_fraction_theta_max 0.998
_diffrn_measurement_device_type 'Bruker APEX II CCD'
_diffrn_measurement_method 'omega- and phi-scans'
_diffrn_radiation_monochromator 'TRIUMPH curved-crystal'
_diffrn_radiation_type 'MoK\a '
_diffrn_radiation_wavelength 0.71073
_diffrn_reflns_av_R_equivalents 0.0193
_diffrn_reflns_av_unetI/netI 0.0099
_diffrn_reflns_limit_h_max 16
_diffrn_reflns_limit_h_min -16
_diffrn_reflns_limit_k_max 14
_diffrn_reflns_limit_k_min -14
_diffrn_reflns_limit_l_max 18
_diffrn_reflns_limit_l_min -18
_diffrn_reflns_number 18920
_diffrn_reflns_theta_full 30.56
_diffrn_reflns_theta_max 30.56
_diffrn_reflns_theta_min 2.63
_diffrn_source 'fine-focus tube'
_exptl_absorpt_coefficient_mu 3.635
_exptl_absorpt_correction_T_max 0.7461
_exptl_absorpt_correction_T_min 0.5612
_exptl_absorpt_correction_type multi-scan
_exptl_absorpt_process_details 'SADABS 2014/5 (Bruker AXS, 2014)'
_exptl_crystal_colour 'clear colourless'
_exptl_crystal_density_diffrn 2.949
_exptl_crystal_density_method 'not measured'
_exptl_crystal_description prism
_exptl_crystal_F_000 1296
_exptl_crystal_size_max 0.396
_exptl_crystal_size_mid 0.318
_exptl_crystal_size_min 0.316
_refine_diff_density_max 0.387
_refine_diff_density_min -0.783
_refine_ls_extinction_method none
_refine_ls_goodness_of_fit_ref 1.289
_refine_ls_hydrogen_treatment refall
_refine_ls_matrix_type full
_refine_ls_number_parameters 139
_refine_ls_number_reflns 2403
_refine_ls_number_restraints 0
_refine_ls_restrained_S_all 1.289
_refine_ls_R_factor_all 0.0133
_refine_ls_R_factor_gt 0.0127
_refine_ls_shift/su_max 0.004
_refine_ls_shift/su_mean 0.000
_refine_ls_structure_factor_coef Fsqd
_refine_ls_weighting_details 'w=1/[\s^2^(Fo^2^)+(0.0130P)^2^+1.6814P] where P=(Fo^2^+2Fc^2^)/3'
_refine_ls_weighting_scheme calc
_refine_ls_wR_factor_gt 0.0321
_refine_ls_wR_factor_ref 0.0324
_reflns_number_gt 2356
_reflns_number_total 2403
_reflns_threshold_expression 'I > 2\s(I)'
_cod_data_source_file d3dt02944a2.cif
_cod_data_source_block I
_cod_database_code 7714498

loop_
_space_group_symop_operation_xyz
'x, y, z'
'-x, y, -z+1/2'
'x+1/2, y+1/2, z'
'-x+1/2, y+1/2, -z+1/2'
'-x, -y, -z'
'x, -y, z-1/2'
'-x+1/2, -y+1/2, -z'
'x+1/2, -y+1/2, z-1/2'

loop_
_atom_site_type_symbol
_atom_site_label
_atom_site_fract_x
_atom_site_fract_y
_atom_site_fract_z
_atom_site_U_iso_or_equiv
_atom_site_adp_type
_atom_site_calc_flag
_atom_site_refinement_flags_adp
_atom_site_refinement_flags_occupancy
_atom_site_refinement_flags_posn
_atom_site_occupancy
_atom_site_disorder_assembly
_atom_site_disorder_group
Sb Sb1 0.53971(2) 0.73531(2) 0.53965(2) 0.00743(3) Uani d . . . 1 . .
H H1 0.6293(19) 0.574(2) 0.3247(18) 0.024(6) Uiso d . . . 1 . .
N N1 0.75128(11) 0.52036(12) 0.14654(9) 0.0114(2) Uani d . . . 1 . .
O O1 0.63992(9) 0.58244(10) 0.26967(8) 0.01200(18) Uani d . . . 1 . .
C C1 0.78555(11) 0.41494(13) 0.31108(10) 0.0104(2) Uani d . . . 1 . .
F F1 0.80320(8) 0.46420(9) 0.40409(6) 0.01733(18) Uani d . . . 1 . .
C C2 0.72232(11) 0.51255(12) 0.23894(10) 0.0093(2) Uani d . . . 1 . .
H H2 0.8028(19) 0.475(2) 0.1292(17) 0.025(6) Uiso d . . . 1 . .
F F2 0.71922(8) 0.31153(8) 0.31680(7) 0.01550(17) Uani d . . . 1 . .
F F3 0.88644(8) 0.38185(10) 0.27667(7) 0.01838(18) Uani d . . . 1 . .
H H3 0.7161(18) 0.572(2) 0.1091(16) 0.020(5) Uiso d . . . 1 . .
F F5 0.57568(8) 0.85227(9) 0.43796(7) 0.01536(17) Uani d . . . 1 . .
F F4 0.50814(8) 0.61198(8) 0.63692(6) 0.01383(16) Uani d . . . 1 . .
F F6 0.68690(8) 0.76237(8) 0.60781(7) 0.01509(17) Uani d . . . 1 . .
F F9 0.47277(8) 0.86451(9) 0.61389(7) 0.01809(18) Uani d . . . 1 . .
F F8 0.39390(8) 0.70219(9) 0.46829(7) 0.01624(17) Uani d . . . 1 . .
F F7 0.60482(8) 0.60287(9) 0.46226(7) 0.01504(17) Uani d . . . 1 . .

loop_
_atom_site_aniso_label
_atom_site_aniso_U_11
_atom_site_aniso_U_22
_atom_site_aniso_U_33
_atom_site_aniso_U_12
_atom_site_aniso_U_13
_atom_site_aniso_U_23
Sb1 0.00760(5) 0.00734(5) 0.00741(5) -0.00020(3) 0.00096(3) 0.00017(3)
N1 0.0119(5) 0.0121(5) 0.0104(5) 0.0018(4) 0.0022(4) 0.0009(4)
O1 0.0129(4) 0.0134(5) 0.0100(4) 0.0030(4) 0.0028(4) -0.0003(4)
C1 0.0106(6) 0.0113(6) 0.0093(5) 0.0014(4) 0.0009(4) 0.0001(4)
F1 0.0254(5) 0.0161(4) 0.0097(4) 0.0029(3) -0.0038(3) -0.0022(3)
C2 0.0081(5) 0.0085(5) 0.0112(5) -0.0015(4) 0.0001(4) -0.0005(4)
F2 0.0167(4) 0.0107(4) 0.0188(4) -0.0018(3) -0.0003(3) 0.0027(3)
F3 0.0111(4) 0.0263(5) 0.0182(4) 0.0078(3) 0.0039(3) 0.0059(4)
F5 0.0159(4) 0.0158(4) 0.0144(4) -0.0026(3) 0.0017(3) 0.0066(3)
F4 0.0161(4) 0.0138(4) 0.0120(4) -0.0011(3) 0.0034(3) 0.0044(3)
F6 0.0113(4) 0.0164(4) 0.0169(4) -0.0028(3) -0.0037(3) 0.0006(3)
F9 0.0200(4) 0.0132(4) 0.0219(4) 0.0040(3) 0.0073(4) -0.0043(3)
F8 0.0117(4) 0.0177(4) 0.0184(4) -0.0037(3) -0.0051(3) 0.0026(3)
F7 0.0187(4) 0.0134(4) 0.0137(4) 0.0015(3) 0.0055(3) -0.0032(3)

loop_
_atom_type_symbol
_atom_type_description
_atom_type_scat_dispersion_real
_atom_type_scat_dispersion_imag
_atom_type_scat_source
C C 0.0033 0.0016 'International Tables Vol C Tables 4.2.6.8 and 6.1.1.4'
H H 0.0000 0.0000 'International Tables Vol C Tables 4.2.6.8 and 6.1.1.4'
N N 0.0061 0.0033 'International Tables Vol C Tables 4.2.6.8 and 6.1.1.4'
O O 0.0106 0.0060 'International Tables Vol C Tables 4.2.6.8 and 6.1.1.4'
F F 0.0171 0.0103 'International Tables Vol C Tables 4.2.6.8 and 6.1.1.4'
Sb Sb -0.5866 1.5461 'International Tables Vol C Tables 4.2.6.8 and 6.1.1.4'

loop_
_geom_angle_atom_site_label_1
_geom_angle_atom_site_label_2
_geom_angle_atom_site_label_3
_geom_angle_site_symmetry_1
_geom_angle_site_symmetry_3
_geom_angle
_geom_angle_publ_flag
F9 Sb1 F4 . . 92.11(4) ?
F9 Sb1 F6 . . 91.80(4) ?
F4 Sb1 F6 . . 89.49(4) ?
F9 Sb1 F5 . . 91.04(4) ?
F4 Sb1 F5 . . 176.85(4) ?
F6 Sb1 F5 . . 90.21(4) ?
F9 Sb1 F8 . . 90.53(4) ?
F4 Sb1 F8 . . 90.18(4) ?
F6 Sb1 F8 . . 177.66(4) ?
F5 Sb1 F8 . . 89.99(4) ?
F9 Sb1 F7 . . 178.75(4) ?
F4 Sb1 F7 . . 87.94(4) ?
F6 Sb1 F7 . . 89.45(4) ?
F5 Sb1 F7 . . 88.91(4) ?
F8 Sb1 F7 . . 88.22(4) ?
C2 N1 H2 . . 118.5(16) ?
C2 N1 H3 . . 117.5(15) ?
H2 N1 H3 . . 124.(2) ?
C2 O1 H1 . . 114.6(18) ?
F3 C1 F1 . . 109.80(11) ?
F3 C1 F2 . . 108.98(11) ?
F1 C1 F2 . . 108.31(11) ?
F3 C1 C2 . . 110.46(11) ?
F1 C1 C2 . . 109.94(11) ?
F2 C1 C2 . . 109.31(11) ?
O1 C2 N1 . . 120.54(13) ?
O1 C2 C1 . . 120.68(12) ?
N1 C2 C1 . . 118.76(12) ?

loop_
_geom_bond_atom_site_label_1
_geom_bond_atom_site_label_2
_geom_bond_site_symmetry_2
_geom_bond_distance
_geom_bond_publ_flag
Sb1 F9 . 1.8670(9) ?
Sb1 F4 . 1.8717(8) ?
Sb1 F6 . 1.8743(9) ?
Sb1 F5 . 1.8812(9) ?
Sb1 F8 . 1.8892(9) ?
Sb1 F7 . 1.9054(9) ?
N1 C2 . 1.2844(17) ?
N1 H2 . 0.80(2) ?
N1 H3 . 0.81(2) ?
O1 C2 . 1.2844(16) ?
O1 H1 . 0.75(2) ?
C1 F3 . 1.3197(15) ?
C1 F1 . 1.3283(15) ?
C1 F2 . 1.3298(16) ?
C1 C2 . 1.5397(18) ?

loop_
_geom_torsion_atom_site_label_1
_geom_torsion_atom_site_label_2
_geom_torsion_atom_site_label_3
_geom_torsion_atom_site_label_4
_geom_torsion_site_symmetry_1
_geom_torsion_site_symmetry_2
_geom_torsion_site_symmetry_3
_geom_torsion_site_symmetry_4
_geom_torsion
_geom_torsion_publ_flag
F3 C1 C2 O1 . . . . -161.41(12) ?
F1 C1 C2 O1 . . . . -40.07(17) ?
F2 C1 C2 O1 . . . . 78.69(15) ?
F3 C1 C2 N1 . . . . 20.50(17) ?
F1 C1 C2 N1 . . . . 141.83(13) ?
F2 C1 C2 N1 . . . . -99.40(14) ?
